data_4347974
loop_
_publ_author_name
'Esmieu, Charl\`ene'
'Orio, Maylis'
'Le Pape, Laurent'
'Lebrun, Colette'
'P\'ecaut, Jacques'
'M\'enage, St\'ephane'
'Torelli, St\'ephane'

_publ_section_title
;
 Redox-Innocent Metal-Assisted Cleavage of S-S Bond in a
 Disulfide-Containing Ligand.
;
_journal_issue 12
_journal_name_full 'Inorganic chemistry'
_journal_page_first 6208
_journal_page_last 6217
_journal_paper_doi 10.1021/acs.inorgchem.6b00819
_journal_volume 55
_journal_year 2016
_chemical_formula_moiety 'C37 H39 Cu2 N8 O2.58 S, 3(C F3 O3 S)'
_chemical_formula_sum 'C40 H39 Cu2 F9 N8 O11.58 S4'
_chemical_formula_weight 1243.35
_space_group_crystal_system monoclinic
_space_group_IT_number 14
_space_group_name_Hall '-P 2yn'
_space_group_name_H-M_alt 'P 1 21/n 1'
_atom_sites_solution_hydrogens geom
_audit_creation_date 2016-05-10
_audit_creation_method
;
Olex2 1.2
(compiled 2015.09.30 svn.r3233 for OlexSys, GUI svn.r5103)
;
_cell_angle_alpha 90
_cell_angle_beta 104.188(8)
_cell_angle_gamma 90
_cell_formula_units_Z 4
_cell_length_a 13.0878(10)
_cell_length_b 18.9012(13)
_cell_length_c 20.7938(14)
_cell_measurement_reflns_used 4748
_cell_measurement_temperature 150.00(10)
_cell_measurement_theta_max 32.5119
_cell_measurement_theta_min 3.5112
_cell_volume 4987.0(6)
_computing_cell_refinement
;
CrysAlisPro, Agilent Technologies,
Version 1.171.35.19 (release 27-10-2011 CrysAlis171 .NET)
(compiled Oct 27 2011,15:02:11)
;
_computing_data_collection
;
CrysAlisPro, Agilent Technologies,
Version 1.171.35.19 (release 27-10-2011 CrysAlis171 .NET)
(compiled Oct 27 2011,15:02:11)
;
_computing_data_reduction
;
CrysAlisPro, Agilent Technologies,
Version 1.171.35.19 (release 27-10-2011 CrysAlis171 .NET)
(compiled Oct 27 2011,15:02:11)
;
_computing_molecular_graphics 'Olex2 (Dolomanov et al., 2009)'
_computing_publication_material 'Olex2 (Dolomanov et al., 2009)'
_computing_structure_refinement 'ShelXL (Sheldrick, 2015)'
_computing_structure_solution
;
Superflip (Palatinus & Chapuis, 2007;Palatinus & van der Lee, 2008;
Palatinus et al., 2012)
;
_diffrn_ambient_temperature 150.00(10)
_diffrn_detector_area_resol_mean 15.9653
_diffrn_measured_fraction_theta_full 0.996
_diffrn_measured_fraction_theta_max 0.996
_diffrn_measurement_details
;
#__ type_ start__ end____ width___ exp.time_
  1 omega   -6.00   68.00   1.0000    2.0000
omega____ theta____ kappa____ phi______ frames
    -       25.8739  -99.0000   30.0000 74

#__ type_ start__ end____ width___ exp.time_
  2 omega  -12.00   97.00   1.0000    2.0000
omega____ theta____ kappa____ phi______ frames
    -       25.8739   19.0000 -150.0000 109

#__ type_ start__ end____ width___ exp.time_
  3 omega   14.00   48.00   1.0000    2.0000
omega____ theta____ kappa____ phi______ frames
    -       25.8739   57.0000  -30.0000 34

#__ type_ start__ end____ width___ exp.time_
  4 omega  -72.00  -24.00   1.0000    2.0000
omega____ theta____ kappa____ phi______ frames
    -      -27.4364   19.0000  -90.0000 48
;
_diffrn_measurement_device_type 'Xcalibur, Sapphire3'
_diffrn_measurement_method '\w scans'
_diffrn_orient_matrix_UB_11 -0.0012097000
_diffrn_orient_matrix_UB_12 0.0348983000
_diffrn_orient_matrix_UB_13 0.0122696000
_diffrn_orient_matrix_UB_21 -0.0206938000
_diffrn_orient_matrix_UB_22 0.0124355000
_diffrn_orient_matrix_UB_23 -0.0327952000
_diffrn_orient_matrix_UB_31 -0.0519494000
_diffrn_orient_matrix_UB_32 -0.0057797000
_diffrn_orient_matrix_UB_33 0.0035050000
_diffrn_radiation_monochromator graphite
_diffrn_radiation_type MoK\a
_diffrn_radiation_wavelength 0.71073
_diffrn_reflns_av_R_equivalents 0.0487
_diffrn_reflns_av_unetI/netI 0.0671
_diffrn_reflns_Laue_measured_fraction_full 0.996
_diffrn_reflns_Laue_measured_fraction_max 0.996
_diffrn_reflns_limit_h_max 15
_diffrn_reflns_limit_h_min -16
_diffrn_reflns_limit_k_max 23
_diffrn_reflns_limit_k_min -23
_diffrn_reflns_limit_l_max 25
_diffrn_reflns_limit_l_min -25
_diffrn_reflns_number 22949
_diffrn_reflns_point_group_measured_fraction_full 0.996
_diffrn_reflns_point_group_measured_fraction_max 0.996
_diffrn_reflns_theta_full 25.242
_diffrn_reflns_theta_max 26.370
_diffrn_reflns_theta_min 3.518
_diffrn_source 'Enhance (Mo) X-ray Source'
_exptl_absorpt_coefficient_mu 1.120
_exptl_absorpt_correction_T_max 1.00000
_exptl_absorpt_correction_T_min 0.82942
_exptl_absorpt_correction_type multi-scan
_exptl_absorpt_process_details
;
CrysAlisPro, Agilent Technologies,
Version 1.171.35.19 (release 27-10-2011 CrysAlis171 .NET)
(compiled Oct 27 2011,15:02:11)
Empirical absorption correction using spherical harmonics,
 implemented in SCALE3 ABSPACK scaling algorithm.
;
_exptl_crystal_colour blue
_exptl_crystal_density_diffrn 1.656
_exptl_crystal_description block
_exptl_crystal_F_000 2522
_exptl_crystal_size_max 0.94
_exptl_crystal_size_mid 0.93
_exptl_crystal_size_min 0.594
_refine_diff_density_max 1.000
_refine_diff_density_min -0.723
_refine_diff_density_rms 0.109
_refine_ls_extinction_method none
_refine_ls_goodness_of_fit_ref 1.063
_refine_ls_hydrogen_treatment constr
_refine_ls_matrix_type full
_refine_ls_number_parameters 726
_refine_ls_number_reflns 10154
_refine_ls_number_restraints 6
_refine_ls_restrained_S_all 1.063
_refine_ls_R_factor_all 0.0980
_refine_ls_R_factor_gt 0.0604
_refine_ls_shift/su_max 0.001
_refine_ls_shift/su_mean 0.000
_refine_ls_structure_factor_coef Fsqd
_refine_ls_weighting_details 'w=1/[\s^2^(Fo^2^)+(0.0707P)^2^+11.0705P] where P=(Fo^2^+2Fc^2^)/3'
_refine_ls_weighting_scheme calc
_refine_ls_wR_factor_gt 0.1465
_refine_ls_wR_factor_ref 0.1762
_reflns_Friedel_coverage 0.000
_reflns_number_gt 7029
_reflns_number_total 10154
_reflns_threshold_expression 'I > 2\s(I)'
_cod_data_source_file ic6b00819_si_004.cif
_cod_data_source_block st457_2
_cod_original_cell_volume 4986.9(6)
_cod_database_code 4347974
_chemical_oxdiff_formula 'C40 H39 Cu2 F9 N8 O11.50 S4'
_shelx_space_group_comment
;
The symmetry employed for this shelxl refinement is uniquely defined
by the following loop, which should always be used as a source of
symmetry information in preference to the above space-group names.
They are only intended as comments.
;
_shelx_estimated_absorpt_t_max 0.556
_shelx_estimated_absorpt_t_min 0.419
_reflns_odcompleteness_completeness 98.82
_reflns_odcompleteness_iscentric 1
_reflns_odcompleteness_theta 30.44
_olex2_refinement_description
;
1. Fixed Uiso
 At 1.2 times of:
  All C(H) groups, All C(H,H) groups
 At 1.5 times of:
  All C(H,H,H) groups
2. Uiso/Uaniso restraints and constraints
C3S \\sim C3SB: within 1.7A with sigma of 0.01 and sigma for terminal atoms of
0.02
3. Others
 Sof(S13B)=Sof(F4S3)=Sof(O4S3)=Sof(O5S3)=Sof(C3SB)=1-FVAR(1)
 Sof(S13)=Sof(F3S3)=Sof(O2S3)=Sof(O3S3)=Sof(C3S)=FVAR(1)
4.a Secondary CH2 refined with riding coordinates:
 C7(H7A,H7B), C8(H8A,H8B), C10(H10A,H10B), C16(H16A,H16B), C23(H23A,H23B),
 C29(H29A,H29B)
4.b Aromatic/amide H refined with riding coordinates:
 C3(H3), C5(H5), C12(H12), C13(H13), C14(H14), C15(H15), C18(H18), C19(H19),
 C20(H20), C21(H21), C25(H25), C26(H26), C27(H27), C28(H28), C31(H31), C32(H32),
  C33(H33), C34(H34)
4.c Idealised Me refined as rotating group:
 C9(H9A,H9B,H9C), C42(H42A,H42B,H42C), C44(H44A,H44B,H44C)
;
_shelx_shelxl_version_number 2014/7
_olex2_submission_special_instructions 'No special instructions were received'

loop_
_space_group_symop_operation_xyz
'x, y, z'
'-x+1/2, y+1/2, -z+1/2'
'-x, -y, -z'
'x-1/2, -y-1/2, z-1/2'

loop_
_atom_site_label
_atom_site_type_symbol
_atom_site_fract_x
_atom_site_fract_y
_atom_site_fract_z
_atom_site_U_iso_or_equiv
_atom_site_adp_type
_atom_site_occupancy
_atom_site_site_symmetry_order
_atom_site_calc_flag
_atom_site_refinement_flags_posn
_atom_site_refinement_flags_adp
_atom_site_refinement_flags_occupancy
_atom_site_disorder_assembly
_atom_site_disorder_group
Cu1 Cu 0.46461(4) 0.25708(3) 0.78063(3) 0.02826(16) Uani 1 1 d . . . . .
Cu2 Cu 0.53304(5) 0.58646(3) 0.87491(3) 0.03046(16) Uani 1 1 d . . . . .
S1 S 0.47087(10) 0.42055(6) 0.82206(6) 0.0309(3) Uani 1 1 d . . . . .
O1 O 0.3667(5) 0.4300(4) 0.8091(3) 0.043(2) Uani 0.578(14) 1 d . . . . .
O2 O 0.5204(3) 0.47153(19) 0.87367(17) 0.0451(10) Uani 1 1 d . . . . .
O3 O 0.5163(3) 0.35007(16) 0.84165(15) 0.0301(7) Uani 1 1 d . . . . .
N1 N 0.6499(3) 0.5849(2) 0.8267(2) 0.0294(8) Uani 1 1 d . . . . .
N2 N 0.3840(3) 0.2908(2) 0.68764(19) 0.0293(9) Uani 1 1 d . . . . .
N3 N 0.4407(3) 0.6005(2) 0.7840(2) 0.0324(9) Uani 1 1 d . . . . .
N4 N 0.6528(3) 0.5804(2) 0.9555(2) 0.0330(9) Uani 1 1 d . . . . .
N5 N 0.5870(3) 0.2639(2) 0.74244(19) 0.0294(9) Uani 1 1 d . . . . .
N6 N 0.3226(3) 0.2588(2) 0.79660(19) 0.0288(8) Uani 1 1 d . . . . .
C1 C 0.5172(4) 0.4408(2) 0.7487(2) 0.0288(10) Uani 1 1 d . . . . .
C2 C 0.6104(4) 0.4782(2) 0.7508(2) 0.0292(10) Uani 1 1 d . . . . .
C3 C 0.6422(4) 0.4881(2) 0.6920(2) 0.0310(10) Uani 1 1 d . . . . .
H3 H 0.7074 0.5111 0.6940 0.037 Uiso 1 1 calc R . . . .
C4 C 0.5825(4) 0.4655(3) 0.6312(2) 0.0328(11) Uani 1 1 d . . . . .
C5 C 0.4903(4) 0.4302(3) 0.6298(2) 0.0323(11) Uani 1 1 d . . . . .
H5 H 0.4471 0.4159 0.5881 0.039 Uiso 1 1 calc R . . . .
C6 C 0.4578(4) 0.4144(2) 0.6875(2) 0.0283(10) Uani 1 1 d . . . . .
C7 C 0.6815(4) 0.5113(3) 0.8115(2) 0.0303(10) Uani 1 1 d . . . . .
H7A H 0.6823 0.4807 0.8503 0.036 Uiso 1 1 calc R . . . .
H7B H 0.7541 0.5129 0.8054 0.036 Uiso 1 1 calc R . . . .
C8 C 0.3613(4) 0.3686(3) 0.6792(2) 0.0313(10) Uani 1 1 d . . . . .
H8A H 0.3221 0.3835 0.7120 0.038 Uiso 1 1 calc R . . . .
H8B H 0.3151 0.3768 0.6345 0.038 Uiso 1 1 calc R . . . .
C9 C 0.6192(5) 0.4788(3) 0.5689(3) 0.0421(13) Uani 1 1 d . . . . .
H9A H 0.5870 0.4440 0.5351 0.063 Uiso 1 1 calc GR . . . .
H9B H 0.6961 0.4745 0.5788 0.063 Uiso 1 1 calc GR . . . .
H9C H 0.5983 0.5265 0.5525 0.063 Uiso 1 1 calc GR . . . .
C10 C 0.6107(4) 0.6288(3) 0.7664(2) 0.0335(11) Uani 1 1 d . . . . .
H10A H 0.6508 0.6177 0.7330 0.040 Uiso 1 1 calc R . . . .
H10B H 0.6207 0.6796 0.7779 0.040 Uiso 1 1 calc R . . . .
C11 C 0.4963(4) 0.6135(2) 0.7386(2) 0.0316(10) Uani 1 1 d . . . . .
C12 C 0.4469(5) 0.6146(3) 0.6718(3) 0.0410(12) Uani 1 1 d . . . . .
H12 H 0.4865 0.6236 0.6399 0.049 Uiso 1 1 calc R . . . .
C13 C 0.3398(5) 0.6024(3) 0.6515(3) 0.0448(13) Uani 1 1 d . . . . .
H13 H 0.3049 0.6032 0.6057 0.054 Uiso 1 1 calc R . . . .
C14 C 0.2840(5) 0.5892(3) 0.6988(3) 0.0462(13) Uani 1 1 d . . . . .
H14 H 0.2103 0.5806 0.6862 0.055 Uiso 1 1 calc R . . . .
C15 C 0.3384(4) 0.5887(3) 0.7652(3) 0.0336(11) Uani 1 1 d . . . . .
H15 H 0.3008 0.5796 0.7980 0.040 Uiso 1 1 calc R . . . .
C16 C 0.7415(4) 0.6174(3) 0.8740(2) 0.0339(11) Uani 1 1 d . . . . .
H16A H 0.7330 0.6695 0.8744 0.041 Uiso 1 1 calc R . . . .
H16B H 0.8073 0.6065 0.8605 0.041 Uiso 1 1 calc R . . . .
C17 C 0.7466(4) 0.5878(2) 0.9413(3) 0.0330(11) Uani 1 1 d . . . . .
C18 C 0.8395(4) 0.5712(3) 0.9865(3) 0.0446(13) Uani 1 1 d . . . . .
H18 H 0.9052 0.5756 0.9751 0.053 Uiso 1 1 calc R . . . .
C19 C 0.8349(5) 0.5479(4) 1.0496(3) 0.0534(15) Uani 1 1 d . . . . .
H19 H 0.8975 0.5358 1.0818 0.064 Uiso 1 1 calc R . . . .
C20 C 0.7384(5) 0.5428(3) 1.0641(3) 0.0468(14) Uani 1 1 d . . . . .
H20 H 0.7337 0.5284 1.1071 0.056 Uiso 1 1 calc R . . . .
C21 C 0.6484(4) 0.5587(3) 1.0159(3) 0.0403(12) Uani 1 1 d . . . . .
H21 H 0.5817 0.5540 1.0259 0.048 Uiso 1 1 calc R . . . .
C23 C 0.4490(4) 0.2640(3) 0.6429(2) 0.0337(11) Uani 1 1 d . . . . .
H23A H 0.4313 0.2905 0.6005 0.040 Uiso 1 1 calc R . . . .
H23B H 0.4337 0.2133 0.6331 0.040 Uiso 1 1 calc R . . . .
C24 C 0.5638(4) 0.2735(2) 0.6763(2) 0.0319(11) Uani 1 1 d . . . . .
C25 C 0.6400(4) 0.2911(3) 0.6436(3) 0.0387(12) Uani 1 1 d . . . . .
H25 H 0.6229 0.2966 0.5968 0.046 Uiso 1 1 calc R . . . .
C26 C 0.7423(4) 0.3005(3) 0.6811(3) 0.0432(13) Uani 1 1 d . . . . .
H26 H 0.7965 0.3136 0.6603 0.052 Uiso 1 1 calc R . . . .
C27 C 0.7647(4) 0.2908(3) 0.7485(3) 0.0416(13) Uani 1 1 d . . . . .
H27 H 0.8345 0.2970 0.7748 0.050 Uiso 1 1 calc R . . . .
C28 C 0.6854(4) 0.2719(3) 0.7774(3) 0.0344(11) Uani 1 1 d . . . . .
H28 H 0.7014 0.2643 0.8240 0.041 Uiso 1 1 calc R . . . .
C29 C 0.2813(4) 0.2533(3) 0.6779(2) 0.0302(10) Uani 1 1 d . . . . .
H29A H 0.2898 0.2025 0.6690 0.036 Uiso 1 1 calc R . . . .
H29B H 0.2290 0.2738 0.6398 0.036 Uiso 1 1 calc R . . . .
C30 C 0.2447(4) 0.2623(2) 0.7409(2) 0.0319(11) Uani 1 1 d . . . . .
C31 C 0.1419(4) 0.2752(3) 0.7436(3) 0.0394(12) Uani 1 1 d . . . . .
H31 H 0.0870 0.2778 0.7042 0.047 Uiso 1 1 calc R . . . .
C32 C 0.1209(4) 0.2841(3) 0.8043(3) 0.0439(13) Uani 1 1 d . . . . .
H32 H 0.0508 0.2931 0.8073 0.053 Uiso 1 1 calc R . . . .
C33 C 0.2012(4) 0.2802(3) 0.8613(3) 0.0400(12) Uani 1 1 d . . . . .
H33 H 0.1872 0.2863 0.9037 0.048 Uiso 1 1 calc R . . . .
C34 C 0.3007(4) 0.2673(3) 0.8555(2) 0.0345(11) Uani 1 1 d . . . . .
H34 H 0.3563 0.2643 0.8945 0.041 Uiso 1 1 calc R . . . .
N41 N 0.5319(3) 0.1954(2) 0.8579(2) 0.0338(9) Uani 1 1 d . . . . .
C41 C 0.5711(4) 0.1540(3) 0.8941(3) 0.0371(11) Uani 1 1 d . . . . .
C42 C 0.6223(5) 0.0995(3) 0.9411(3) 0.0557(16) Uani 1 1 d . . . . .
H42A H 0.5795 0.0564 0.9341 0.084 Uiso 1 1 calc GR . . . .
H42B H 0.6296 0.1165 0.9865 0.084 Uiso 1 1 calc GR . . . .
H42C H 0.6922 0.0891 0.9342 0.084 Uiso 1 1 calc GR . . . .
N42 N 0.4231(4) 0.6058(2) 0.9233(2) 0.0389(10) Uani 1 1 d . . . . .
C43 C 0.3800(4) 0.6251(3) 0.9603(3) 0.0374(12) Uani 1 1 d . . . . .
C44 C 0.3222(5) 0.6496(4) 1.0071(3) 0.0565(17) Uani 1 1 d . . . . .
H44A H 0.2596 0.6200 1.0037 0.085 Uiso 1 1 calc GR . . . .
H44B H 0.3005 0.6988 0.9972 0.085 Uiso 1 1 calc GR . . . .
H44C H 0.3673 0.6466 1.0523 0.085 Uiso 1 1 calc GR . . . .
S11 S 0.60793(12) 0.70230(9) 0.54936(7) 0.0510(4) Uani 1 1 d . . . . .
F1S1 F 0.5451(3) 0.8216(2) 0.49092(19) 0.0771(13) Uani 1 1 d . . . . .
F2S1 F 0.4954(4) 0.8042(3) 0.5804(3) 0.112(2) Uani 1 1 d . . . . .
F3S1 F 0.6538(4) 0.8328(2) 0.5858(2) 0.0745(12) Uani 1 1 d . . . . .
O1S1 O 0.5122(4) 0.6694(3) 0.5149(2) 0.0850(18) Uani 1 1 d . . . . .
O2S1 O 0.6870(4) 0.7038(3) 0.5131(2) 0.0661(13) Uani 1 1 d . . . . .
O3S1 O 0.6420(4) 0.6842(3) 0.6181(2) 0.0775(16) Uani 1 1 d . . . . .
C1S C 0.5715(5) 0.7936(4) 0.5512(3) 0.0592(18) Uani 1 1 d . . . . .
S12 S 0.51510(11) 0.07288(8) 0.71543(7) 0.0435(3) Uani 1 1 d . . . . .
F1S2 F 0.4813(4) -0.0027(3) 0.8124(2) 0.0860(13) Uani 1 1 d . . . . .
F2S2 F 0.3871(3) -0.0326(2) 0.7180(2) 0.0773(12) Uani 1 1 d . . . . .
F3S2 F 0.5503(4) -0.0600(2) 0.7445(3) 0.1096(18) Uani 1 1 d . . . . .
O1S2 O 0.4329(3) 0.1192(2) 0.7258(2) 0.0508(10) Uani 1 1 d . . . . .
O2S2 O 0.5113(4) 0.0568(3) 0.6481(2) 0.0734(14) Uani 1 1 d . . . . .
O3S2 O 0.6181(3) 0.0883(2) 0.7552(2) 0.0589(12) Uani 1 1 d . . . . .
C2S C 0.4820(5) -0.0094(3) 0.7492(3) 0.0558(16) Uani 1 1 d . . . . .
F1S3 F 0.6136(4) 0.8929(2) 0.9132(2) 0.0861(13) Uani 1 1 d . . . . .
F2S3 F 0.6078(4) 0.8823(3) 1.0152(2) 0.0909(15) Uani 1 1 d . . . . .
O1S3 O 0.5642(3) 0.7412(2) 0.88612(18) 0.0492(10) Uani 1 1 d . . . . .
S13 S 0.5415(3) 0.7714(2) 0.9432(2) 0.0382(8) Uani 0.717(8) 1 d . . P A 1
F3S3 F 0.7282(4) 0.8276(4) 0.9783(3) 0.074(2) Uani 0.717(8) 1 d . . P A 1
O2S3 O 0.4400(5) 0.8024(5) 0.9308(4) 0.070(2) Uani 0.717(8) 1 d . . P A 1
O3S3 O 0.5667(10) 0.7276(6) 1.0006(5) 0.077(3) Uani 0.717(8) 1 d . . P A 1
C3S C 0.6282(7) 0.8473(5) 0.9650(4) 0.049(2) Uani 0.717(8) 1 d . U P A 1
S13B S 0.5848(8) 0.7682(6) 0.9522(5) 0.041(2) Uani 0.283(8) 1 d . . P A 2
F4S3 F 0.4559(12) 0.8709(10) 0.9156(8) 0.080(6) Uani 0.283(8) 1 d . . P A 2
O4S3 O 0.6933(11) 0.7657(9) 0.9787(7) 0.053(4) Uani 0.283(8) 1 d . . P A 2
O5S3 O 0.5189(19) 0.7525(15) 0.9951(14) 0.059(7) Uani 0.283(8) 1 d . . P A 2
C3SB C 0.555(2) 0.8636(15) 0.9421(13) 0.059(4) Uani 0.283(8) 1 d . U P A 2

loop_
_atom_site_aniso_label
_atom_site_aniso_U_11
_atom_site_aniso_U_22
_atom_site_aniso_U_33
_atom_site_aniso_U_23
_atom_site_aniso_U_13
_atom_site_aniso_U_12
Cu1 0.0307(3) 0.0297(3) 0.0230(3) 0.0029(2) 0.0039(2) -0.0006(2)
Cu2 0.0354(3) 0.0248(3) 0.0326(3) -0.0010(2) 0.0112(3) -0.0019(2)
S1 0.0416(7) 0.0244(6) 0.0293(6) 0.0040(5) 0.0136(5) 0.0022(5)
O1 0.041(4) 0.048(4) 0.043(4) -0.005(3) 0.016(3) 0.000(3)
O2 0.085(3) 0.0273(19) 0.0279(19) -0.0044(15) 0.0234(19) -0.0114(18)
O3 0.0426(19) 0.0212(16) 0.0253(16) 0.0017(13) 0.0061(14) -0.0017(13)
N1 0.034(2) 0.023(2) 0.031(2) -0.0002(16) 0.0071(17) -0.0027(16)
N2 0.033(2) 0.030(2) 0.024(2) 0.0015(16) 0.0034(16) -0.0010(16)
N3 0.035(2) 0.022(2) 0.039(2) -0.0003(17) 0.0076(19) 0.0034(16)
N4 0.044(2) 0.023(2) 0.035(2) -0.0050(17) 0.0141(19) -0.0033(17)
N5 0.031(2) 0.027(2) 0.030(2) -0.0012(17) 0.0073(17) 0.0025(16)
N6 0.030(2) 0.026(2) 0.029(2) 0.0027(16) 0.0051(17) 0.0003(16)
C1 0.032(2) 0.021(2) 0.035(3) 0.0015(19) 0.011(2) 0.0027(18)
C2 0.031(2) 0.022(2) 0.034(3) 0.0026(19) 0.007(2) 0.0080(18)
C3 0.031(3) 0.026(2) 0.037(3) 0.004(2) 0.011(2) 0.0025(19)
C4 0.042(3) 0.025(2) 0.032(3) 0.002(2) 0.009(2) 0.004(2)
C5 0.040(3) 0.027(3) 0.026(2) 0.0051(19) 0.000(2) 0.005(2)
C6 0.031(2) 0.024(2) 0.029(2) 0.0040(19) 0.007(2) 0.0015(18)
C7 0.032(2) 0.030(2) 0.028(2) -0.001(2) 0.005(2) 0.0015(19)
C8 0.032(3) 0.030(3) 0.028(2) 0.003(2) 0.001(2) 0.0008(19)
C9 0.052(3) 0.043(3) 0.034(3) 0.002(2) 0.016(3) -0.007(2)
C10 0.040(3) 0.025(2) 0.035(3) 0.004(2) 0.008(2) -0.007(2)
C11 0.039(3) 0.019(2) 0.037(3) -0.002(2) 0.011(2) 0.0007(19)
C12 0.057(3) 0.024(3) 0.044(3) 0.003(2) 0.014(3) 0.004(2)
C13 0.051(3) 0.039(3) 0.037(3) 0.002(2) -0.002(3) 0.004(2)
C14 0.043(3) 0.038(3) 0.056(4) -0.003(3) 0.007(3) 0.005(2)
C15 0.035(3) 0.025(2) 0.041(3) -0.002(2) 0.011(2) 0.0020(19)
C16 0.036(3) 0.031(3) 0.035(3) -0.004(2) 0.009(2) -0.008(2)
C17 0.036(3) 0.023(2) 0.039(3) -0.004(2) 0.008(2) -0.0068(19)
C18 0.040(3) 0.044(3) 0.048(3) -0.004(3) 0.009(3) -0.007(2)
C19 0.050(4) 0.061(4) 0.043(3) 0.004(3) 0.000(3) -0.001(3)
C20 0.061(4) 0.044(3) 0.035(3) 0.002(3) 0.011(3) -0.007(3)
C21 0.048(3) 0.033(3) 0.042(3) -0.006(2) 0.013(3) -0.007(2)
C23 0.047(3) 0.031(3) 0.023(2) -0.003(2) 0.008(2) 0.001(2)
C24 0.042(3) 0.023(2) 0.034(3) -0.001(2) 0.016(2) 0.003(2)
C25 0.049(3) 0.031(3) 0.040(3) 0.002(2) 0.018(3) 0.008(2)
C26 0.041(3) 0.036(3) 0.060(4) 0.007(3) 0.025(3) 0.006(2)
C27 0.033(3) 0.041(3) 0.052(3) -0.002(3) 0.012(2) 0.005(2)
C28 0.036(3) 0.027(3) 0.040(3) -0.002(2) 0.009(2) 0.006(2)
C29 0.031(2) 0.027(2) 0.028(2) 0.0017(19) -0.0012(19) -0.0081(19)
C30 0.035(3) 0.024(2) 0.033(3) 0.002(2) 0.003(2) -0.0081(19)
C31 0.030(3) 0.040(3) 0.042(3) 0.004(2) -0.003(2) -0.004(2)
C32 0.033(3) 0.045(3) 0.055(4) 0.006(3) 0.012(3) 0.002(2)
C33 0.048(3) 0.036(3) 0.038(3) 0.004(2) 0.016(3) -0.003(2)
C34 0.040(3) 0.033(3) 0.030(3) 0.005(2) 0.010(2) -0.005(2)
N41 0.040(2) 0.027(2) 0.035(2) -0.0026(19) 0.0098(19) 0.0022(18)
C41 0.040(3) 0.033(3) 0.039(3) 0.004(2) 0.009(2) -0.001(2)
C42 0.053(4) 0.041(3) 0.064(4) 0.021(3) -0.002(3) 0.003(3)
N42 0.045(3) 0.032(2) 0.044(3) -0.006(2) 0.020(2) -0.0014(19)
C43 0.033(3) 0.040(3) 0.036(3) 0.000(2) 0.003(2) 0.001(2)
C44 0.055(4) 0.074(5) 0.043(3) -0.001(3) 0.017(3) 0.018(3)
S11 0.0525(9) 0.0598(10) 0.0358(8) 0.0129(7) 0.0019(6) -0.0157(7)
F1S1 0.096(3) 0.087(3) 0.050(2) 0.020(2) 0.022(2) 0.045(2)
F2S1 0.091(3) 0.165(6) 0.102(4) 0.011(4) 0.069(3) 0.036(3)
F3S1 0.110(3) 0.055(3) 0.062(3) 0.001(2) 0.030(2) -0.005(2)
O1S1 0.087(4) 0.106(5) 0.048(3) 0.006(3) -0.011(3) -0.049(3)
O2S1 0.069(3) 0.057(3) 0.076(3) 0.022(2) 0.025(3) 0.016(2)
O3S1 0.094(4) 0.087(4) 0.036(2) 0.018(2) -0.014(2) -0.044(3)
C1S 0.052(4) 0.098(6) 0.033(3) 0.009(3) 0.018(3) 0.005(4)
S12 0.0450(8) 0.0385(8) 0.0484(8) -0.0065(6) 0.0140(6) -0.0039(6)
F1S2 0.121(4) 0.082(3) 0.048(2) 0.020(2) 0.005(2) -0.009(3)
F2S2 0.084(3) 0.064(3) 0.076(3) 0.010(2) 0.004(2) -0.033(2)
F3S2 0.109(4) 0.044(3) 0.176(6) 0.003(3) 0.034(4) 0.021(2)
O1S2 0.041(2) 0.050(3) 0.062(3) 0.005(2) 0.0125(19) 0.0031(18)
O2S2 0.092(4) 0.083(4) 0.054(3) -0.016(3) 0.033(3) -0.028(3)
O3S2 0.038(2) 0.055(3) 0.081(3) -0.020(2) 0.008(2) 0.0003(19)
C2S 0.061(4) 0.046(4) 0.056(4) 0.003(3) 0.004(3) 0.000(3)
F1S3 0.120(4) 0.045(2) 0.097(3) 0.012(2) 0.036(3) -0.012(2)
F2S3 0.108(3) 0.083(3) 0.094(3) -0.052(3) 0.049(3) -0.039(3)
O1S3 0.054(2) 0.062(3) 0.029(2) -0.0059(18) 0.0045(18) 0.0024(19)
S13 0.042(2) 0.0465(14) 0.0255(14) -0.0070(10) 0.0067(16) -0.0124(18)
F3S3 0.039(3) 0.105(6) 0.075(4) -0.026(3) 0.006(3) -0.013(3)
O2S3 0.046(4) 0.095(6) 0.069(5) -0.047(4) 0.016(3) -0.016(4)
O3S3 0.138(11) 0.056(6) 0.030(4) 0.000(4) 0.007(6) -0.027(6)
C3S 0.049(5) 0.054(5) 0.045(5) -0.005(4) 0.016(4) -0.010(4)
S13B 0.042(5) 0.050(4) 0.030(4) 0.000(3) 0.006(4) -0.011(5)
F4S3 0.070(10) 0.093(14) 0.072(10) -0.002(9) 0.009(8) 0.028(9)
O4S3 0.048(9) 0.061(11) 0.037(8) 0.006(7) -0.014(6) 0.000(7)
O5S3 0.069(15) 0.070(18) 0.045(12) -0.014(12) 0.028(12) -0.027(11)
C3SB 0.053(9) 0.072(9) 0.057(9) -0.003(8) 0.025(8) 0.004(9)

loop_
_atom_type_symbol
_atom_type_description
_atom_type_scat_dispersion_real
_atom_type_scat_dispersion_imag
_atom_type_scat_source
C C 0.0033 0.0016 'International Tables Vol C Tables 4.2.6.8 and 6.1.1.4'
H H 0.0000 0.0000 'International Tables Vol C Tables 4.2.6.8 and 6.1.1.4'
Cu Cu 0.3201 1.2651 'International Tables Vol C Tables 4.2.6.8 and 6.1.1.4'
F F 0.0171 0.0103 'International Tables Vol C Tables 4.2.6.8 and 6.1.1.4'
N N 0.0061 0.0033 'International Tables Vol C Tables 4.2.6.8 and 6.1.1.4'
O O 0.0106 0.0060 'International Tables Vol C Tables 4.2.6.8 and 6.1.1.4'
S S 0.1246 0.1234 'International Tables Vol C Tables 4.2.6.8 and 6.1.1.4'

loop_
_geom_angle_atom_site_label_1
_geom_angle_atom_site_label_2
_geom_angle_atom_site_label_3
_geom_angle
N2 Cu1 O3 108.16(14)
N5 Cu1 O3 90.86(14)
N5 Cu1 N2 83.15(16)
N5 Cu1 N6 165.45(16)
N5 Cu1 N41 96.93(16)
N6 Cu1 O3 93.43(14)
N6 Cu1 N2 82.30(15)
N6 Cu1 N41 97.02(16)
N41 Cu1 O3 89.42(14)
N41 Cu1 N2 162.42(16)
N1 Cu2 O2 92.52(15)
N3 Cu2 O2 95.45(15)
N3 Cu2 N1 83.58(16)
N3 Cu2 N4 166.02(17)
N4 Cu2 O2 89.69(16)
N4 Cu2 N1 83.22(16)
N42 Cu2 O2 97.31(16)
N42 Cu2 N1 170.12(17)
N42 Cu2 N3 96.32(18)
N42 Cu2 N4 95.91(18)
O1 S1 O2 107.8(3)
O1 S1 O3 119.9(3)
O1 S1 C1 109.7(3)
O2 S1 O3 108.3(2)
O2 S1 C1 107.3(2)
O3 S1 C1 103.1(2)
S1 O2 Cu2 132.9(2)
S1 O3 Cu1 121.45(19)
C7 N1 Cu2 113.3(3)
C10 N1 Cu2 105.3(3)
C10 N1 C7 113.3(4)
C16 N1 Cu2 104.6(3)
C16 N1 C7 107.6(4)
C16 N1 C10 112.5(4)
C8 N2 Cu1 116.9(3)
C23 N2 Cu1 104.0(3)
C23 N2 C8 112.7(4)
C29 N2 Cu1 102.6(3)
C29 N2 C8 107.6(4)
C29 N2 C23 112.8(4)
C11 N3 Cu2 112.5(3)
C15 N3 Cu2 126.4(3)
C15 N3 C11 120.4(4)
C17 N4 Cu2 112.5(3)
C21 N4 Cu2 126.9(4)
C21 N4 C17 119.5(5)
C24 N5 Cu1 114.9(3)
C28 N5 Cu1 124.5(3)
C28 N5 C24 119.4(4)
C30 N6 Cu1 113.9(3)
C34 N6 Cu1 125.6(3)
C34 N6 C30 119.7(4)
C2 C1 S1 123.2(4)
C2 C1 C6 119.3(4)
C6 C1 S1 117.5(3)
C1 C2 C7 126.1(4)
C3 C2 C1 118.9(4)
C3 C2 C7 115.0(4)
C2 C3 H3 118.7
C4 C3 C2 122.5(5)
C4 C3 H3 118.7
C3 C4 C9 120.5(5)
C5 C4 C3 117.8(4)
C5 C4 C9 121.7(5)
C4 C5 H5 118.8
C4 C5 C6 122.3(5)
C6 C5 H5 118.8
C1 C6 C8 124.6(4)
C5 C6 C1 118.9(4)
C5 C6 C8 116.5(4)
N1 C7 C2 114.4(4)
N1 C7 H7A 108.7
N1 C7 H7B 108.7
C2 C7 H7A 108.7
C2 C7 H7B 108.7
H7A C7 H7B 107.6
N2 C8 C6 114.4(4)
N2 C8 H8A 108.7
N2 C8 H8B 108.7
C6 C8 H8A 108.7
C6 C8 H8B 108.7
H8A C8 H8B 107.6
C4 C9 H9A 109.5
C4 C9 H9B 109.5
C4 C9 H9C 109.5
H9A C9 H9B 109.5
H9A C9 H9C 109.5
H9B C9 H9C 109.5
N1 C10 H10A 109.9
N1 C10 H10B 109.9
N1 C10 C11 108.9(4)
H10A C10 H10B 108.3
C11 C10 H10A 109.9
C11 C10 H10B 109.9
N3 C11 C10 115.2(4)
N3 C11 C12 120.5(5)
C12 C11 C10 124.3(5)
C11 C12 H12 120.2
C13 C12 C11 119.6(5)
C13 C12 H12 120.2
C12 C13 H13 120.4
C12 C13 C14 119.1(5)
C14 C13 H13 120.4
C13 C14 H14 120.8
C13 C14 C15 118.4(5)
C15 C14 H14 120.8
N3 C15 C14 122.0(5)
N3 C15 H15 119.0
C14 C15 H15 119.0
N1 C16 H16A 110.1
N1 C16 H16B 110.1
N1 C16 C17 108.0(4)
H16A C16 H16B 108.4
C17 C16 H16A 110.1
C17 C16 H16B 110.1
N4 C17 C16 114.3(4)
N4 C17 C18 122.0(5)
C18 C17 C16 123.6(5)
C17 C18 H18 120.8
C17 C18 C19 118.5(5)
C19 C18 H18 120.8
C18 C19 H19 120.6
C20 C19 C18 118.8(6)
C20 C19 H19 120.6
C19 C20 H20 120.2
C19 C20 C21 119.6(5)
C21 C20 H20 120.2
N4 C21 C20 121.6(5)
N4 C21 H21 119.2
C20 C21 H21 119.2
N2 C23 H23A 109.8
N2 C23 H23B 109.8
N2 C23 C24 109.2(4)
H23A C23 H23B 108.3
C24 C23 H23A 109.8
C24 C23 H23B 109.8
N5 C24 C23 113.9(4)
N5 C24 C25 121.8(5)
C25 C24 C23 124.3(5)
C24 C25 H25 121.0
C24 C25 C26 118.0(5)
C26 C25 H25 121.0
C25 C26 H26 120.2
C27 C26 C25 119.5(5)
C27 C26 H26 120.2
C26 C27 H27 120.4
C28 C27 C26 119.2(5)
C28 C27 H27 120.4
N5 C28 C27 122.0(5)
N5 C28 H28 119.0
C27 C28 H28 119.0
N2 C29 H29A 110.3
N2 C29 H29B 110.3
N2 C29 C30 107.3(4)
H29A C29 H29B 108.5
C30 C29 H29A 110.3
C30 C29 H29B 110.3
N6 C30 C29 114.0(4)
N6 C30 C31 121.0(5)
C31 C30 C29 125.0(5)
C30 C31 H31 120.7
C32 C31 C30 118.5(5)
C32 C31 H31 120.7
C31 C32 H32 119.9
C31 C32 C33 120.2(5)
C33 C32 H32 119.9
C32 C33 H33 120.7
C34 C33 C32 118.5(5)
C34 C33 H33 120.7
N6 C34 C33 122.0(5)
N6 C34 H34 119.0
C33 C34 H34 119.0
C41 N41 Cu1 169.8(4)
N41 C41 C42 179.6(6)
C41 C42 H42A 109.5
C41 C42 H42B 109.5
C41 C42 H42C 109.5
H42A C42 H42B 109.5
H42A C42 H42C 109.5
H42B C42 H42C 109.5
C43 N42 Cu2 163.5(5)
N42 C43 C44 178.7(6)
C43 C44 H44A 109.5
C43 C44 H44B 109.5
C43 C44 H44C 109.5
H44A C44 H44B 109.5
H44A C44 H44C 109.5
H44B C44 H44C 109.5
O1S1 S11 O3S1 114.7(3)
O1S1 S11 C1S 103.0(4)
O2S1 S11 O1S1 114.0(3)
O2S1 S11 O3S1 116.5(3)
O2S1 S11 C1S 103.0(3)
O3S1 S11 C1S 103.2(3)
F1S1 C1S S11 111.9(5)
F1S1 C1S F3S1 105.7(6)
F2S1 C1S S11 113.4(5)
F2S1 C1S F1S1 109.0(6)
F2S1 C1S F3S1 105.5(6)
F3S1 C1S S11 110.8(5)
O1S2 S12 C2S 101.9(3)
O2S2 S12 O1S2 115.4(3)
O2S2 S12 O3S2 114.4(3)
O2S2 S12 C2S 104.2(3)
O3S2 S12 O1S2 115.0(3)
O3S2 S12 C2S 103.5(3)
F1S2 C2S S12 111.5(5)
F1S2 C2S F2S2 106.4(6)
F1S2 C2S F3S2 108.1(6)
F2S2 C2S S12 112.4(4)
F2S2 C2S F3S2 107.0(6)
F3S2 C2S S12 111.3(5)
O1S3 S13 O2S3 113.2(4)
O1S3 S13 O3S3 114.6(6)
O1S3 S13 C3S 106.4(4)
O2S3 S13 O3S3 114.1(7)
O2S3 S13 C3S 102.6(5)
O3S3 S13 C3S 104.4(6)
F1S3 C3S S13 110.3(6)
F2S3 C3S F1S3 107.2(7)
F2S3 C3S S13 111.0(6)
F2S3 C3S F3S3 111.0(7)
F3S3 C3S F1S3 106.5(7)
F3S3 C3S S13 110.8(7)
O1S3 S13B C3SB 104.8(10)
O4S3 S13B O1S3 107.5(10)
O4S3 S13B O5S3 117.6(15)
O4S3 S13B C3SB 104.2(14)
O5S3 S13B O1S3 122.1(14)
O5S3 S13B C3SB 97.5(15)
F1S3 C3SB F2S3 101.2(19)
F1S3 C3SB S13B 111.0(17)
F1S3 C3SB F4S3 116(2)
F2S3 C3SB S13B 94.5(15)
F4S3 C3SB F2S3 123.9(18)
F4S3 C3SB S13B 109(2)

loop_
_geom_bond_atom_site_label_1
_geom_bond_atom_site_label_2
_geom_bond_distance
Cu1 O3 2.176(3)
Cu1 N2 2.063(4)
Cu1 N5 1.958(4)
Cu1 N6 1.966(4)
Cu1 N41 2.006(4)
Cu2 O2 2.178(4)
Cu2 N1 2.024(4)
Cu2 N3 1.996(4)
Cu2 N4 1.997(4)
Cu2 N42 1.981(4)
S1 O1 1.335(6)
S1 O2 1.469(4)
S1 O3 1.475(3)
S1 C1 1.814(5)
N1 C7 1.506(6)
N1 C10 1.485(6)
N1 C16 1.484(6)
N2 C8 1.503(6)
N2 C23 1.493(6)
N2 C29 1.489(6)
N3 C11 1.347(6)
N3 C15 1.319(6)
N4 C17 1.338(6)
N4 C21 1.337(7)
N5 C24 1.347(6)
N5 C28 1.323(6)
N6 C30 1.344(6)
N6 C34 1.333(6)
C1 C2 1.402(7)
C1 C6 1.410(7)
C2 C3 1.397(7)
C2 C7 1.508(7)
C3 H3 0.9500
C3 C4 1.381(7)
C4 C5 1.373(7)
C4 C9 1.508(7)
C5 H5 0.9500
C5 C6 1.401(6)
C6 C8 1.505(7)
C7 H7A 0.9900
C7 H7B 0.9900
C8 H8A 0.9900
C8 H8B 0.9900
C9 H9A 0.9800
C9 H9B 0.9800
C9 H9C 0.9800
C10 H10A 0.9900
C10 H10B 0.9900
C10 C11 1.496(7)
C11 C12 1.382(7)
C12 H12 0.9500
C12 C13 1.381(8)
C13 H13 0.9500
C13 C14 1.383(8)
C14 H14 0.9500
C14 C15 1.389(8)
C15 H15 0.9500
C16 H16A 0.9900
C16 H16B 0.9900
C16 C17 1.495(7)
C17 C18 1.379(8)
C18 H18 0.9500
C18 C19 1.399(8)
C19 H19 0.9500
C19 C20 1.372(8)
C20 H20 0.9500
C20 C21 1.380(8)
C21 H21 0.9500
C23 H23A 0.9900
C23 H23B 0.9900
C23 C24 1.503(7)
C24 C25 1.378(7)
C25 H25 0.9500
C25 C26 1.386(8)
C26 H26 0.9500
C26 C27 1.372(8)
C27 H27 0.9500
C27 C28 1.369(7)
C28 H28 0.9500
C29 H29A 0.9900
C29 H29B 0.9900
C29 C30 1.511(7)
C30 C31 1.382(7)
C31 H31 0.9500
C31 C32 1.366(8)
C32 H32 0.9500
C32 C33 1.380(8)
C33 H33 0.9500
C33 C34 1.360(7)
C34 H34 0.9500
N41 C41 1.120(6)
C41 C42 1.464(7)
C42 H42A 0.9800
C42 H42B 0.9800
C42 H42C 0.9800
N42 C43 1.123(6)
C43 C44 1.447(8)
C44 H44A 0.9800
C44 H44B 0.9800
C44 H44C 0.9800
S11 O1S1 1.425(5)
S11 O2S1 1.423(5)
S11 O3S1 1.431(4)
S11 C1S 1.793(8)
F1S1 C1S 1.327(7)
F2S1 C1S 1.302(7)
F3S1 C1S 1.359(8)
S12 O1S2 1.444(4)
S12 O2S2 1.421(5)
S12 O3S2 1.428(4)
S12 C2S 1.802(7)
F1S2 C2S 1.323(8)
F2S2 C2S 1.327(7)
F3S2 C2S 1.329(8)
F1S3 C3S 1.356(10)
F1S3 C3SB 1.22(2)
F2S3 C3S 1.316(9)
F2S3 C3SB 1.55(3)
O1S3 S13 1.413(6)
O1S3 S13B 1.428(12)
S13 O2S3 1.417(9)
S13 O3S3 1.423(12)
S13 C3S 1.817(10)
F3S3 C3S 1.324(11)
S13B O4S3 1.393(18)
S13B O5S3 1.42(3)
S13B C3SB 1.85(3)
F4S3 C3SB 1.28(3)

loop_
_geom_torsion_atom_site_label_1
_geom_torsion_atom_site_label_2
_geom_torsion_atom_site_label_3
_geom_torsion_atom_site_label_4
_geom_torsion
Cu1 N2 C8 C6 65.4(5)
Cu1 N2 C23 C24 -40.3(4)
Cu1 N2 C29 C30 46.2(4)
Cu1 N5 C24 C23 -10.5(5)
Cu1 N5 C24 C25 168.9(4)
Cu1 N5 C28 C27 -166.3(4)
Cu1 N6 C30 C29 8.5(5)
Cu1 N6 C30 C31 -169.6(4)
Cu1 N6 C34 C33 168.4(4)
Cu2 N1 C7 C2 81.1(4)
Cu2 N1 C10 C11 -40.1(4)
Cu2 N1 C16 C17 43.3(4)
Cu2 N3 C11 C10 -11.4(5)
Cu2 N3 C11 C12 170.7(4)
Cu2 N3 C15 C14 -169.5(4)
Cu2 N4 C17 C16 15.5(5)
Cu2 N4 C17 C18 -166.5(4)
Cu2 N4 C21 C20 166.4(4)
S1 C1 C2 C3 176.8(3)
S1 C1 C2 C7 -4.4(7)
S1 C1 C6 C5 178.8(3)
S1 C1 C6 C8 -2.4(6)
O1 S1 O2 Cu2 -67.3(4)
O1 S1 O3 Cu1 54.8(4)
O1 S1 C1 C2 138.7(5)
O1 S1 C1 C6 -44.1(5)
O2 S1 O3 Cu1 179.0(2)
O2 S1 C1 C2 21.8(5)
O2 S1 C1 C6 -161.0(4)
O3 S1 O2 Cu2 161.5(3)
O3 S1 C1 C2 -92.4(4)
O3 S1 C1 C6 84.8(4)
N1 C10 C11 N3 35.5(6)
N1 C10 C11 C12 -146.7(5)
N1 C16 C17 N4 -40.4(5)
N1 C16 C17 C18 141.6(5)
N2 C23 C24 N5 35.4(5)
N2 C23 C24 C25 -144.0(5)
N2 C29 C30 N6 -38.4(5)
N2 C29 C30 C31 139.7(5)
N3 C11 C12 C13 0.2(7)
N4 C17 C18 C19 -1.8(8)
N5 C24 C25 C26 -1.6(7)
N6 C30 C31 C32 -0.3(8)
C1 S1 O2 Cu2 50.7(4)
C1 S1 O3 Cu1 -67.5(3)
C1 C2 C3 C4 3.5(7)
C1 C2 C7 N1 -86.0(6)
C1 C6 C8 N2 -86.7(6)
C2 C1 C6 C5 -3.8(7)
C2 C1 C6 C8 175.0(4)
C2 C3 C4 C5 -2.1(7)
C2 C3 C4 C9 178.6(5)
C3 C2 C7 N1 92.9(5)
C3 C4 C5 C6 -2.4(7)
C4 C5 C6 C1 5.3(7)
C4 C5 C6 C8 -173.5(4)
C5 C6 C8 N2 92.1(5)
C6 C1 C2 C3 -0.4(7)
C6 C1 C2 C7 178.4(4)
C7 N1 C10 C11 84.2(5)
C7 N1 C16 C17 -77.5(5)
C7 C2 C3 C4 -175.5(4)
C8 N2 C23 C24 87.2(5)
C8 N2 C29 C30 -77.7(4)
C9 C4 C5 C6 176.8(5)
C10 N1 C7 C2 -38.7(5)
C10 N1 C16 C17 157.0(4)
C10 C11 C12 C13 -177.4(5)
C11 N3 C15 C14 0.0(7)
C11 C12 C13 C14 -0.2(8)
C12 C13 C14 C15 0.1(8)
C13 C14 C15 N3 0.0(8)
C15 N3 C11 C10 177.8(4)
C15 N3 C11 C12 -0.1(7)
C16 N1 C7 C2 -163.8(4)
C16 N1 C10 C11 -153.4(4)
C16 C17 C18 C19 176.0(5)
C17 N4 C21 C20 -0.7(8)
C17 C18 C19 C20 -0.3(9)
C18 C19 C20 C21 1.8(9)
C19 C20 C21 N4 -1.4(9)
C21 N4 C17 C16 -175.7(4)
C21 N4 C17 C18 2.3(7)
C23 N2 C8 C6 -54.9(5)
C23 N2 C29 C30 157.4(4)
C23 C24 C25 C26 177.8(5)
C24 N5 C28 C27 0.9(7)
C24 C25 C26 C27 1.3(8)
C25 C26 C27 C28 0.0(8)
C26 C27 C28 N5 -1.1(8)
C28 N5 C24 C23 -179.0(4)
C28 N5 C24 C25 0.5(7)
C29 N2 C8 C6 -179.9(4)
C29 N2 C23 C24 -150.7(4)
C29 C30 C31 C32 -178.2(5)
C30 N6 C34 C33 -0.6(7)
C30 C31 C32 C33 0.0(8)
C31 C32 C33 C34 0.0(8)
C32 C33 C34 N6 0.3(8)
C34 N6 C30 C29 178.7(4)
C34 N6 C30 C31 0.6(7)
O1S1 S11 C1S F1S1 -65.3(5)
O1S1 S11 C1S F2S1 58.6(6)
O1S1 S11 C1S F3S1 177.0(4)
O2S1 S11 C1S F1S1 53.5(5)
O2S1 S11 C1S F2S1 177.3(5)
O2S1 S11 C1S F3S1 -64.2(4)
O3S1 S11 C1S F1S1 175.1(5)
O3S1 S11 C1S F2S1 -61.1(6)
O3S1 S11 C1S F3S1 57.3(4)
O1S2 S12 C2S F1S2 -59.1(5)
O1S2 S12 C2S F2S2 60.3(5)
O1S2 S12 C2S F3S2 -179.8(5)
O2S2 S12 C2S F1S2 -179.4(5)
O2S2 S12 C2S F2S2 -60.1(6)
O2S2 S12 C2S F3S2 59.9(6)
O3S2 S12 C2S F1S2 60.6(5)
O3S2 S12 C2S F2S2 180.0(5)
O3S2 S12 C2S F3S2 -60.1(6)
O1S3 S13 C3S F1S3 57.0(7)
O1S3 S13 C3S F2S3 175.6(6)
O1S3 S13 C3S F3S3 -60.7(7)
O1S3 S13B C3SB F1S3 -63(2)
O1S3 S13B C3SB F2S3 -166.9(9)
O1S3 S13B C3SB F4S3 65.0(18)
O2S3 S13 C3S F1S3 -62.2(7)
O2S3 S13 C3S F2S3 56.4(8)
O2S3 S13 C3S F3S3 -179.8(6)
O3S3 S13 C3S F1S3 178.5(8)
O3S3 S13 C3S F2S3 -62.9(10)
O3S3 S13 C3S F3S3 60.9(8)
O4S3 S13B C3SB F1S3 50(2)
O4S3 S13B C3SB F2S3 -54.1(14)
O4S3 S13B C3SB F4S3 177.8(16)
O5S3 S13B C3SB F1S3 171(2)
O5S3 S13B C3SB F2S3 67.0(17)
O5S3 S13B C3SB F4S3 -61(2)
